data_4349468
loop_
_publ_author_name
'Ni, Lubin'
'Wang, Juan'
'Liu, Chang'
'Fan, Jinhong'
'Sun, Yun'
'Zhou, Zhaohui'
'Diao, Guowang'

_publ_section_title
;
 An asymmetric binuclear zinc(ii) complex with mixed iminodiacetate and
 phenanthroline ligands: synthesis, characterization, structural
 conversion and anticancer properties
;
_journal_issue 7
_journal_name_full 'Inorganic Chemistry Frontiers'
_journal_page_first 959
_journal_paper_doi 10.1039/C6QI00072J
_journal_volume 3
_journal_year 2016
_chemical_formula_sum 'C40 H39 N9 O15 Zn2'
_chemical_formula_weight 1016.54
_space_group_crystal_system monoclinic
_space_group_IT_number 14
_space_group_name_Hall '-P 2ybc'
_space_group_name_H-M_alt 'P 1 21/c 1'
_atom_sites_solution_hydrogens mixed
_atom_sites_solution_primary direct
_atom_sites_solution_secondary difmap
_audit_block_doi 10.5517/cc1j1tjx
_audit_creation_method SHELXL-2013
_audit_update_record
;
2015-05-20 deposited with the CCDC.
2016-05-04 downloaded from the CCDC.
;
_cell_angle_alpha 90
_cell_angle_beta 92.498(2)
_cell_angle_gamma 90
_cell_formula_units_Z 4
_cell_length_a 12.5947(2)
_cell_length_b 15.1874(3)
_cell_length_c 21.5308(4)
_cell_measurement_reflns_used 8925
_cell_measurement_temperature 183(2)
_cell_measurement_theta_max 32.6727
_cell_measurement_theta_min 2.5390
_cell_volume 4114.51(13)
_computing_cell_refinement 'CrysAlis RED (Oxford, 2007)'
_computing_data_collection 'CrysAlis RED (Oxford, 2007)'
_computing_data_reduction 'CrysAlis RED (Oxford, 2007)'
_computing_molecular_graphics 'ORTEP-3 (Farrugia, 1997)'
_computing_publication_material 'SHELXL-97 (Sheldrick, 2008)'
_computing_structure_refinement 'SHELXL-2013 (Sheldrick, 2013)'
_computing_structure_solution 'CrysAlis RED (Oxford, 2007)'
_diffrn_ambient_temperature 183(2)
_diffrn_detector_area_resol_mean '\o oscillation scan'
_diffrn_measured_fraction_theta_full 0.986
_diffrn_measured_fraction_theta_max 0.988
_diffrn_measurement_device_type graphite
_diffrn_measurement_method 'Xcalibur, Ruby'
_diffrn_radiation_type MoK\a
_diffrn_radiation_wavelength 0.71073
_diffrn_reflns_av_R_equivalents 0.0357
_diffrn_reflns_av_unetI/netI 0.0588
_diffrn_reflns_Laue_measured_fraction_full 0.986
_diffrn_reflns_Laue_measured_fraction_max 0.988
_diffrn_reflns_limit_h_max 10
_diffrn_reflns_limit_h_min -15
_diffrn_reflns_limit_k_max 18
_diffrn_reflns_limit_k_min -18
_diffrn_reflns_limit_l_max 26
_diffrn_reflns_limit_l_min -26
_diffrn_reflns_number 21329
_diffrn_reflns_point_group_measured_fraction_full 0.986
_diffrn_reflns_point_group_measured_fraction_max 0.988
_diffrn_reflns_theta_full 25.242
_diffrn_reflns_theta_max 26.373
_diffrn_reflns_theta_min 2.544
_diffrn_source 'fine-focus sealed tube'
_exptl_absorpt_coefficient_mu 1.251
_exptl_absorpt_correction_T_max 0.8062
_exptl_absorpt_correction_T_min 0.7815
_exptl_absorpt_correction_type multi-scan
_exptl_absorpt_process_details
;
CrysAlisPro, Oxford Diffraction Ltd.,
Version 1.171.33.66 (release 28-04-2010 CrysAlis171 .NET)
(compiled Apr 28 2010,14:27:37)
Empirical absorption correction using spherical harmonics,
 implemented in SCALE3 ABSPACK scaling algorithm.
;
_exptl_crystal_colour colorless
_exptl_crystal_density_diffrn 1.641
_exptl_crystal_density_method 'not measured'
_exptl_crystal_description block
_exptl_crystal_F_000 2088
_exptl_crystal_size_max 0.420
_exptl_crystal_size_mid 0.400
_exptl_crystal_size_min 0.180
_refine_diff_density_max 0.538
_refine_diff_density_min -0.400
_refine_diff_density_rms 0.057
_refine_ls_extinction_method none
_refine_ls_goodness_of_fit_ref 0.946
_refine_ls_hydrogen_treatment mixed
_refine_ls_matrix_type full
_refine_ls_number_parameters 625
_refine_ls_number_reflns 8306
_refine_ls_number_restraints 15
_refine_ls_restrained_S_all 0.947
_refine_ls_R_factor_all 0.0538
_refine_ls_R_factor_gt 0.0320
_refine_ls_shift/su_max 0.001
_refine_ls_shift/su_mean 0.000
_refine_ls_structure_factor_coef Fsqd
_refine_ls_weighting_details 'w=1/[\s^2^(Fo^2^)+(0.0269P)^2^] where P=(Fo^2^+2Fc^2^)/3'
_refine_ls_weighting_scheme calc
_refine_ls_wR_factor_gt 0.0603
_refine_ls_wR_factor_ref 0.0631
_reflns_Friedel_coverage 0.000
_reflns_number_gt 5964
_reflns_number_total 8306
_reflns_threshold_expression 'I > 2\s(I)'
_cod_data_source_file c6qi00072j2.cif
_cod_data_source_block Zn2(phen)(ida)3
_cod_original_sg_symbol_H-M 'P 21/c'
_cod_database_code 4349468
_shelx_space_group_comment
;
The symmetry employed for this shelxl refinement is uniquely defined
by the following loop, which should always be used as a source of
symmetry information in preference to the above space-group names.
They are only intended as comments.
;
_shelx_estimated_absorpt_t_min 0.622
_shelx_estimated_absorpt_t_max 0.806
_shelxl_version_number 2013-4

loop_
_space_group_symop_operation_xyz
'x, y, z'
'-x, y+1/2, -z+1/2'
'-x, -y, -z'
'x, -y-1/2, z-1/2'

loop_
_atom_site_label
_atom_site_type_symbol
_atom_site_fract_x
_atom_site_fract_y
_atom_site_fract_z
_atom_site_U_iso_or_equiv
_atom_site_adp_type
_atom_site_occupancy
_atom_site_site_symmetry_order
_atom_site_calc_flag
_atom_site_refinement_flags_posn
_atom_site_refinement_flags_adp
Zn2 Zn 0.15545(2) 0.43746(2) 0.32191(2) 0.01833(7) Uani 1 1 d . .
Zn1 Zn 0.24274(2) 0.19642(2) 0.42487(2) 0.02003(7) Uani 1 1 d . .
O1 O 0.00633(12) 0.44286(10) 0.35511(7) 0.0242(4) Uani 1 1 d . .
O2 O -0.09203(13) 0.51643(12) 0.42054(8) 0.0355(4) Uani 1 1 d . .
O3 O 0.20261(12) 0.33646(9) 0.38862(7) 0.0209(3) Uani 1 1 d . .
O4 O 0.27729(12) 0.31550(9) 0.48120(7) 0.0243(4) Uani 1 1 d . .
O5 O 0.22269(14) 0.64085(11) 0.28975(9) 0.0378(4) Uani 1 1 d . .
O6 O 0.11394(14) 0.54081(10) 0.25307(7) 0.0297(4) Uani 1 1 d . .
O7 O 0.13829(15) 0.66045(11) 0.20122(8) 0.0384(5) Uani 1 1 d . .
N1 N 0.19253(14) 0.51667(11) 0.40143(8) 0.0180(4) Uani 1 1 d . .
H1C H 0.2409 0.5655 0.3895 0.022 Uiso 1 1 calc R U
N2 N 0.22971(14) 0.14412(11) 0.33530(8) 0.0187(4) Uani 1 1 d . .
N3 N 0.40420(14) 0.19801(11) 0.40057(8) 0.0203(4) Uani 1 1 d . .
N4 N 0.10635(14) 0.35157(11) 0.24902(8) 0.0185(4) Uani 1 1 d . .
N5 N 0.30331(14) 0.41072(11) 0.28073(8) 0.0193(4) Uani 1 1 d . .
N6 N 0.25499(14) 0.10216(11) 0.49552(8) 0.0194(4) Uani 1 1 d . .
N7 N 0.08177(14) 0.19046(11) 0.45176(8) 0.0208(4) Uani 1 1 d . .
N9 N 0.15948(16) 0.61500(12) 0.24797(9) 0.0251(5) Uani 1 1 d . .
C1 C 0.09029(18) 0.55400(15) 0.41861(11) 0.0290(6) Uani 1 1 d . .
H1A H 0.0832 0.6138 0.4006 0.035 Uiso 1 1 calc R U
H1B H 0.0906 0.5600 0.4644 0.035 Uiso 1 1 calc R U
C2 C -0.00681(18) 0.49950(15) 0.39704(10) 0.0223(5) Uani 1 1 d . .
C3 C 0.2453(2) 0.46403(14) 0.45079(11) 0.0262(6) Uani 1 1 d . .
H3A H 0.2118 0.4769 0.4906 0.031 Uiso 1 1 calc R U
H3B H 0.3208 0.4822 0.4553 0.031 Uiso 1 1 calc R U
C4 C 0.24042(17) 0.36587(14) 0.43904(10) 0.0189(5) Uani 1 1 d . .
C5 C 0.14399(19) 0.11297(14) 0.30476(11) 0.0252(6) Uani 1 1 d . .
H5A H 0.0778 0.1150 0.3243 0.030 Uiso 1 1 calc R U
C6 C 0.1471(2) 0.07739(15) 0.24513(11) 0.0322(6) Uani 1 1 d . .
H6A H 0.0847 0.0537 0.2252 0.039 Uiso 1 1 calc R U
C7 C 0.2408(2) 0.07705(15) 0.21587(11) 0.0306(6) Uani 1 1 d . .
H7A H 0.2434 0.0543 0.1749 0.037 Uiso 1 1 calc R U
C8 C 0.3328(2) 0.11002(14) 0.24588(10) 0.0245(5) Uani 1 1 d . .
C9 C 0.4345(2) 0.11314(15) 0.21893(11) 0.0306(6) Uani 1 1 d . .
H9A H 0.4409 0.0938 0.1773 0.037 Uiso 1 1 calc R U
C10 C 0.5217(2) 0.14287(15) 0.25109(12) 0.0313(6) Uani 1 1 d . .
H10A H 0.5879 0.1444 0.2316 0.038 Uiso 1 1 calc R U
C11 C 0.51592(18) 0.17210(14) 0.31390(11) 0.0242(5) Uani 1 1 d . .
C12 C 0.60386(19) 0.20105(15) 0.35075(12) 0.0295(6) Uani 1 1 d . .
H12A H 0.6723 0.2036 0.3339 0.035 Uiso 1 1 calc R U
C13 C 0.59049(19) 0.22546(15) 0.41068(13) 0.0307(6) Uani 1 1 d . .
H13A H 0.6497 0.2442 0.4361 0.037 Uiso 1 1 calc R U
C14 C 0.48983(18) 0.22279(14) 0.43444(12) 0.0262(5) Uani 1 1 d . .
H14A H 0.4818 0.2393 0.4765 0.031 Uiso 1 1 calc R U
C15 C 0.32400(18) 0.14188(13) 0.30699(10) 0.0188(5) Uani 1 1 d . .
C16 C 0.41722(18) 0.17151(13) 0.34121(10) 0.0188(5) Uani 1 1 d . .
C17 C 0.00862(18) 0.32395(14) 0.23417(10) 0.0234(5) Uani 1 1 d . .
H17A H -0.0474 0.3402 0.2600 0.028 Uiso 1 1 calc R U
C18 C -0.01480(19) 0.27187(15) 0.18192(11) 0.0267(6) Uani 1 1 d . .
H18A H -0.0856 0.2530 0.1725 0.032 Uiso 1 1 calc R U
C19 C 0.0656(2) 0.24832(14) 0.14429(11) 0.0252(5) Uani 1 1 d . .
H19A H 0.0508 0.2126 0.1088 0.030 Uiso 1 1 calc R U
C20 C 0.16970(18) 0.27696(14) 0.15825(10) 0.0206(5) Uani 1 1 d . .
C21 C 0.2580(2) 0.25564(14) 0.12180(11) 0.0258(6) Uani 1 1 d . .
H21A H 0.2466 0.2219 0.0850 0.031 Uiso 1 1 calc R U
C22 C 0.3573(2) 0.28245(15) 0.13854(11) 0.0277(6) Uani 1 1 d . .
H22A H 0.4146 0.2676 0.1133 0.033 Uiso 1 1 calc R U
C23 C 0.37713(18) 0.33318(14) 0.19417(10) 0.0216(5) Uani 1 1 d . .
C24 C 0.47944(19) 0.35687(15) 0.21643(12) 0.0277(6) Uani 1 1 d . .
H24A H 0.5399 0.3397 0.1945 0.033 Uiso 1 1 calc R U
C25 C 0.49149(19) 0.40514(15) 0.27016(12) 0.0280(6) Uani 1 1 d . .
H25A H 0.5603 0.4200 0.2867 0.034 Uiso 1 1 calc R U
C26 C 0.40125(18) 0.43198(15) 0.30001(11) 0.0257(5) Uani 1 1 d . .
H26A H 0.4104 0.4675 0.3362 0.031 Uiso 1 1 calc R U
C27 C 0.18582(17) 0.32912(13) 0.21164(10) 0.0170(5) Uani 1 1 d . .
C28 C 0.29132(18) 0.35884(13) 0.22922(10) 0.0177(5) Uani 1 1 d . .
C29 C 0.34187(19) 0.06163(14) 0.51760(11) 0.0258(5) Uani 1 1 d . .
H29A H 0.4068 0.0711 0.4977 0.031 Uiso 1 1 calc R U
C30 C 0.3416(2) 0.00534(15) 0.56912(11) 0.0288(6) Uani 1 1 d . .
H30A H 0.4054 -0.0220 0.5843 0.035 Uiso 1 1 calc R U
C31 C 0.2488(2) -0.00955(15) 0.59711(11) 0.0290(6) Uani 1 1 d . .
H31A H 0.2476 -0.0480 0.6319 0.035 Uiso 1 1 calc R U
C32 C 0.15441(19) 0.03149(14) 0.57508(10) 0.0224(5) Uani 1 1 d . .
C33 C 0.0534(2) 0.02054(15) 0.60178(11) 0.0267(6) Uani 1 1 d . .
H33A H 0.0477 -0.0181 0.6362 0.032 Uiso 1 1 calc R U
C34 C -0.03374(19) 0.06316(15) 0.57972(10) 0.0271(5) Uani 1 1 d . .
H34A H -0.0998 0.0537 0.5984 0.033 Uiso 1 1 calc R U
C35 C -0.02813(18) 0.12297(14) 0.52819(10) 0.0215(5) Uani 1 1 d . .
C36 C -0.11510(19) 0.17258(15) 0.50458(11) 0.0286(6) Uani 1 1 d . .
H36A H -0.1827 0.1669 0.5221 0.034 Uiso 1 1 calc R U
C37 C -0.10138(19) 0.22934(16) 0.45595(12) 0.0312(6) Uani 1 1 d . .
H37A H -0.1591 0.2639 0.4398 0.037 Uiso 1 1 calc R U
C38 C -0.00215(19) 0.23556(15) 0.43066(11) 0.0271(6) Uani 1 1 d . .
H38A H 0.0059 0.2742 0.3965 0.033 Uiso 1 1 calc R U
C39 C 0.16208(18) 0.08831(13) 0.52357(10) 0.0189(5) Uani 1 1 d . .
C40 C 0.06925(18) 0.13474(13) 0.50027(10) 0.0190(5) Uani 1 1 d . .
O1W O 0.46478(15) 0.38373(12) 0.53723(10) 0.0439(5) Uani 1 1 d D .
H1W1 H 0.4462(18) 0.4305(11) 0.5575(11) 0.053 Uiso 1 1 d D U
H1W2 H 0.4070(13) 0.3589(14) 0.5243(13) 0.053 Uiso 1 1 d D U
O2W O 0.43927(16) 0.55013(12) 0.57507(9) 0.0418(5) Uani 1 1 d D .
H2W1 H 0.3792(12) 0.5686(16) 0.5876(11) 0.050 Uiso 1 1 d D U
H2W2 H 0.4557(19) 0.5819(15) 0.5442(9) 0.050 Uiso 1 1 d D U
O8 O 0.29248(17) -0.15482(15) 0.37553(10) 0.0567(6) Uani 1 1 d . .
O9 O 0.40996(19) -0.12334(14) 0.44637(11) 0.0667(7) Uani 1 1 d . .
O10 O 0.3618(3) -0.02528(14) 0.38097(11) 0.0900(10) Uani 1 1 d . .
N8 N 0.35460(19) -0.09978(15) 0.40112(11) 0.0373(5) Uani 1 1 d . .
O4W O -0.24918(15) 0.39568(12) 0.38126(9) 0.0379(4) Uani 1 1 d D .
H4W1 H -0.1986(15) 0.4289(14) 0.3915(10) 0.045 Uiso 1 1 d D U
H4W2 H -0.246(2) 0.3782(16) 0.3444(6) 0.045 Uiso 1 1 d D U
O5W O 0.3311(2) 0.66994(17) 0.42300(15) 0.0934(10) Uani 1 1 d D .
H5W1 H 0.351(3) 0.681(3) 0.3864(8) 0.112 Uiso 1 1 d D U
H5W2 H 0.3877(18) 0.652(2) 0.4438(14) 0.112 Uiso 1 1 d D U
O3W O 0.25008(15) 0.83699(11) 0.24458(8) 0.0364(4) Uani 1 1 d D .
H3W1 H 0.259(2) 0.8556(13) 0.2814(6) 0.044 Uiso 1 1 d D U
H3W2 H 0.237(2) 0.7830(7) 0.2445(10) 0.044 Uiso 1 1 d D U

loop_
_atom_site_aniso_label
_atom_site_aniso_U_11
_atom_site_aniso_U_22
_atom_site_aniso_U_33
_atom_site_aniso_U_23
_atom_site_aniso_U_13
_atom_site_aniso_U_12
Zn2 0.01621(13) 0.02118(14) 0.01782(13) -0.00263(11) 0.00305(10) -0.00052(12)
Zn1 0.01754(14) 0.02153(14) 0.02141(14) 0.00091(11) 0.00530(10) -0.00308(12)
O1 0.0175(8) 0.0325(9) 0.0228(8) -0.0068(7) 0.0042(7) -0.0021(7)
O2 0.0192(9) 0.0567(11) 0.0309(10) -0.0106(9) 0.0064(8) 0.0052(9)
O3 0.0245(9) 0.0173(8) 0.0212(9) -0.0015(6) 0.0026(7) -0.0016(7)
O4 0.0249(9) 0.0238(8) 0.0242(9) 0.0075(7) 0.0021(7) 0.0031(7)
O5 0.0318(11) 0.0356(10) 0.0456(12) -0.0038(9) -0.0015(9) -0.0095(9)
O6 0.0365(10) 0.0207(9) 0.0316(10) 0.0043(7) -0.0028(8) -0.0065(8)
O7 0.0535(13) 0.0282(9) 0.0341(11) 0.0107(8) 0.0103(9) 0.0016(9)
N1 0.0157(10) 0.0169(9) 0.0215(10) 0.0015(8) 0.0015(8) 0.0008(8)
N2 0.0183(10) 0.0145(9) 0.0234(10) 0.0015(8) 0.0014(8) -0.0013(8)
N3 0.0169(10) 0.0195(10) 0.0245(10) 0.0016(8) 0.0010(8) -0.0031(8)
N4 0.0171(10) 0.0179(10) 0.0205(10) 0.0003(8) 0.0020(8) -0.0016(8)
N5 0.0165(10) 0.0195(10) 0.0223(10) 0.0004(8) 0.0040(8) -0.0034(8)
N6 0.0188(10) 0.0184(10) 0.0213(10) -0.0015(8) 0.0032(8) -0.0012(8)
N7 0.0202(10) 0.0216(10) 0.0204(10) 0.0019(8) 0.0003(8) -0.0030(9)
N9 0.0242(11) 0.0227(11) 0.0294(12) -0.0034(9) 0.0117(9) 0.0033(9)
C1 0.0251(13) 0.0281(13) 0.0338(14) -0.0106(11) 0.0013(11) 0.0069(11)
C2 0.0171(12) 0.0327(14) 0.0173(12) 0.0050(10) 0.0011(10) 0.0030(11)
C3 0.0325(14) 0.0213(12) 0.0240(13) -0.0010(10) -0.0063(11) 0.0033(11)
C4 0.0141(11) 0.0199(12) 0.0235(13) 0.0025(10) 0.0088(10) 0.0008(10)
C5 0.0226(13) 0.0220(13) 0.0312(14) 0.0056(10) 0.0018(11) -0.0059(11)
C6 0.0370(15) 0.0273(14) 0.0312(14) -0.0003(11) -0.0095(12) -0.0079(12)
C7 0.0459(17) 0.0219(13) 0.0238(13) -0.0029(10) -0.0020(12) 0.0017(12)
C8 0.0365(15) 0.0155(12) 0.0218(13) 0.0036(10) 0.0043(11) 0.0061(11)
C9 0.0412(16) 0.0242(13) 0.0274(14) 0.0009(11) 0.0124(12) 0.0103(12)
C10 0.0308(15) 0.0285(14) 0.0358(15) 0.0084(11) 0.0163(12) 0.0090(12)
C11 0.0228(13) 0.0163(12) 0.0341(14) 0.0086(10) 0.0095(11) 0.0020(10)
C12 0.0178(12) 0.0235(13) 0.0478(17) 0.0111(12) 0.0094(11) 0.0029(11)
C13 0.0178(13) 0.0256(13) 0.0480(17) 0.0076(12) -0.0057(12) -0.0046(11)
C14 0.0227(13) 0.0241(13) 0.0315(14) 0.0004(10) -0.0013(11) -0.0011(11)
C15 0.0215(12) 0.0123(11) 0.0230(12) 0.0058(9) 0.0054(10) 0.0031(10)
C16 0.0221(12) 0.0124(11) 0.0222(12) 0.0041(9) 0.0032(10) 0.0011(10)
C17 0.0192(12) 0.0258(13) 0.0256(13) 0.0013(10) 0.0063(10) -0.0032(10)
C18 0.0252(13) 0.0265(13) 0.0280(14) 0.0013(11) -0.0035(11) -0.0095(11)
C19 0.0348(15) 0.0210(12) 0.0196(12) -0.0014(10) -0.0003(11) -0.0037(11)
C20 0.0273(13) 0.0173(12) 0.0172(12) 0.0011(9) 0.0010(10) -0.0022(10)
C21 0.0389(16) 0.0205(12) 0.0183(12) -0.0024(10) 0.0056(11) 0.0048(11)
C22 0.0324(14) 0.0277(13) 0.0242(13) 0.0003(10) 0.0134(11) 0.0065(11)
C23 0.0229(13) 0.0187(12) 0.0237(13) 0.0058(9) 0.0085(10) 0.0020(10)
C24 0.0187(13) 0.0256(13) 0.0401(15) 0.0064(11) 0.0139(11) 0.0023(11)
C25 0.0158(12) 0.0305(13) 0.0378(15) 0.0019(12) 0.0027(11) -0.0032(11)
C26 0.0244(13) 0.0246(13) 0.0282(13) -0.0025(11) 0.0022(10) -0.0032(11)
C27 0.0219(12) 0.0133(11) 0.0163(11) 0.0018(9) 0.0049(9) 0.0019(10)
C28 0.0200(12) 0.0157(11) 0.0177(12) 0.0025(9) 0.0044(9) 0.0004(10)
C29 0.0237(13) 0.0214(12) 0.0327(13) -0.0026(11) 0.0057(10) 0.0014(11)
C30 0.0295(14) 0.0227(13) 0.0341(14) 0.0020(11) 0.0001(11) 0.0069(11)
C31 0.0401(16) 0.0219(13) 0.0251(13) 0.0064(10) 0.0012(12) 0.0001(12)
C32 0.0298(14) 0.0164(11) 0.0209(12) -0.0020(9) 0.0015(10) -0.0043(10)
C33 0.0366(15) 0.0219(12) 0.0222(13) 0.0027(10) 0.0066(11) -0.0088(12)
C34 0.0267(13) 0.0294(13) 0.0262(13) -0.0004(11) 0.0109(10) -0.0096(12)
C35 0.0205(12) 0.0225(12) 0.0218(12) -0.0045(10) 0.0053(10) -0.0059(10)
C36 0.0200(13) 0.0358(14) 0.0305(14) -0.0037(11) 0.0079(11) -0.0065(11)
C37 0.0196(13) 0.0347(14) 0.0391(15) 0.0039(12) -0.0016(11) 0.0000(12)
C38 0.0233(13) 0.0298(13) 0.0283(14) 0.0066(11) 0.0007(11) -0.0048(11)
C39 0.0229(12) 0.0143(11) 0.0198(12) -0.0043(9) 0.0038(10) -0.0050(10)
C40 0.0221(12) 0.0179(11) 0.0173(12) -0.0035(9) 0.0029(10) -0.0042(10)
O1W 0.0345(11) 0.0347(11) 0.0618(14) -0.0025(10) -0.0057(10) 0.0015(9)
O2W 0.0416(12) 0.0413(12) 0.0428(12) -0.0038(9) 0.0042(9) 0.0046(10)
O8 0.0449(13) 0.0783(15) 0.0465(13) 0.0029(11) -0.0014(10) -0.0155(12)
O9 0.0735(17) 0.0657(15) 0.0584(15) 0.0047(12) -0.0257(13) 0.0023(13)
O10 0.165(3) 0.0348(13) 0.0713(17) 0.0142(12) 0.0218(18) 0.0158(15)
N8 0.0422(15) 0.0364(14) 0.0343(14) 0.0003(11) 0.0124(12) 0.0037(12)
O4W 0.0323(11) 0.0418(11) 0.0400(11) 0.0012(9) 0.0061(9) -0.0082(9)
O5W 0.0722(18) 0.0519(14) 0.150(3) 0.0326(17) -0.0592(19) -0.0299(14)
O3W 0.0346(11) 0.0336(10) 0.0413(11) -0.0010(8) 0.0044(9) -0.0052(9)

loop_
_atom_type_symbol
_atom_type_description
_atom_type_scat_dispersion_real
_atom_type_scat_dispersion_imag
_atom_type_scat_source
C C 0.0033 0.0016 'International Tables Vol C Tables 4.2.6.8 and 6.1.1.4'
H H 0.0000 0.0000 'International Tables Vol C Tables 4.2.6.8 and 6.1.1.4'
N N 0.0061 0.0033 'International Tables Vol C Tables 4.2.6.8 and 6.1.1.4'
O O 0.0106 0.0060 'International Tables Vol C Tables 4.2.6.8 and 6.1.1.4'
Zn Zn 0.2839 1.4301 'International Tables Vol C Tables 4.2.6.8 and 6.1.1.4'

loop_
_geom_angle_atom_site_label_1
_geom_angle_atom_site_label_2
_geom_angle_atom_site_label_3
_geom_angle
O1 Zn2 N4 92.35(6)
O1 Zn2 N1 82.44(6)
N4 Zn2 N1 173.65(7)
O1 Zn2 N5 170.27(6)
N4 Zn2 N5 78.84(7)
N1 Zn2 N5 106.07(7)
O1 Zn2 O3 91.50(6)
N4 Zn2 O3 96.79(6)
N1 Zn2 O3 79.78(6)
N5 Zn2 O3 85.51(6)
O1 Zn2 O6 90.69(6)
N4 Zn2 O6 83.52(6)
N1 Zn2 O6 100.11(6)
N5 Zn2 O6 92.40(7)
O3 Zn2 O6 177.78(6)
N2 Zn1 N6 114.36(7)
N2 Zn1 N3 79.28(7)
N6 Zn1 N3 98.41(7)
N2 Zn1 N7 101.38(7)
N6 Zn1 N7 79.30(7)
N3 Zn1 N7 177.69(7)
N2 Zn1 O4 145.56(6)
N6 Zn1 O4 98.89(6)
N3 Zn1 O4 87.60(6)
N7 Zn1 O4 93.01(6)
N2 Zn1 O3 91.78(6)
N6 Zn1 O3 152.05(6)
N3 Zn1 O3 95.97(6)
N7 Zn1 O3 86.23(6)
O4 Zn1 O3 57.85(5)
N2 Zn1 C4 119.09(7)
N6 Zn1 C4 126.54(7)
N3 Zn1 C4 91.92(7)
N7 Zn1 C4 89.68(7)
O4 Zn1 C4 29.06(6)
O3 Zn1 C4 28.79(6)
C2 O1 Zn2 115.40(14)
C4 O3 Zn2 113.96(13)
C4 O3 Zn1 88.06(12)
Zn2 O3 Zn1 157.50(7)
C4 O4 Zn1 92.52(13)
N9 O6 Zn2 126.45(14)
C3 N1 C1 113.75(19)
C3 N1 Zn2 110.60(13)
C1 N1 Zn2 104.88(13)
C5 N2 C15 118.49(19)
C5 N2 Zn1 128.59(16)
C15 N2 Zn1 112.91(14)
C14 N3 C16 118.2(2)
C14 N3 Zn1 129.13(16)
C16 N3 Zn1 112.67(14)
C17 N4 C27 118.63(19)
C17 N4 Zn2 127.80(15)
C27 N4 Zn2 113.38(14)
C26 N5 C28 117.7(2)
C26 N5 Zn2 129.84(16)
C28 N5 Zn2 112.32(14)
C29 N6 C39 118.89(19)
C29 N6 Zn1 127.79(16)
C39 N6 Zn1 113.12(14)
C38 N7 C40 117.9(2)
C38 N7 Zn1 129.72(15)
C40 N7 Zn1 112.23(15)
O5 N9 O7 121.5(2)
O5 N9 O6 119.7(2)
O7 N9 O6 118.8(2)
N1 C1 C2 114.33(18)
O2 C2 O1 125.4(2)
O2 C2 C1 117.4(2)
O1 C2 C1 117.2(2)
N1 C3 C4 113.71(18)
O3 C4 O4 121.57(19)
O3 C4 C3 120.60(19)
O4 C4 C3 117.8(2)
O3 C4 Zn1 63.15(11)
O4 C4 Zn1 58.42(11)
C3 C4 Zn1 175.94(17)
N2 C5 C6 122.6(2)
C7 C6 C5 119.2(2)
C6 C7 C8 120.2(2)
C7 C8 C15 117.2(2)
C7 C8 C9 124.4(2)
C15 C8 C9 118.4(2)
C10 C9 C8 121.7(2)
C9 C10 C11 121.0(2)
C16 C11 C12 117.3(2)
C16 C11 C10 118.6(2)
C12 C11 C10 124.1(2)
C13 C12 C11 119.6(2)
C12 C13 C14 119.6(2)
N3 C14 C13 122.5(2)
N2 C15 C8 122.2(2)
N2 C15 C16 118.33(19)
C8 C15 C16 119.4(2)
N3 C16 C11 122.7(2)
N3 C16 C15 116.6(2)
C11 C16 C15 120.7(2)
N4 C17 C18 122.3(2)
C19 C18 C17 119.2(2)
C18 C19 C20 120.0(2)
C19 C20 C27 116.8(2)
C19 C20 C21 123.8(2)
C27 C20 C21 119.4(2)
C22 C21 C20 121.4(2)
C21 C22 C23 120.7(2)
C28 C23 C24 117.6(2)
C28 C23 C22 119.2(2)
C24 C23 C22 123.1(2)
C25 C24 C23 119.4(2)
C24 C25 C26 118.9(2)
N5 C26 C25 123.5(2)
N4 C27 C20 123.0(2)
N4 C27 C28 117.54(19)
C20 C27 C28 119.5(2)
N5 C28 C23 122.6(2)
N5 C28 C27 117.64(19)
C23 C28 C27 119.8(2)
N6 C29 C30 122.5(2)
C31 C30 C29 119.0(2)
C30 C31 C32 120.5(2)
C31 C32 C39 116.8(2)
C31 C32 C33 124.6(2)
C39 C32 C33 118.7(2)
C34 C33 C32 122.0(2)
C33 C34 C35 120.7(2)
C40 C35 C36 117.3(2)
C40 C35 C34 119.0(2)
C36 C35 C34 123.6(2)
C37 C36 C35 119.4(2)
C36 C37 C38 119.2(2)
N7 C38 C37 123.3(2)
N6 C39 C32 122.3(2)
N6 C39 C40 118.23(19)
C32 C39 C40 119.5(2)
N7 C40 C35 122.9(2)
N7 C40 C39 117.0(2)
C35 C40 C39 120.1(2)
O10 N8 O9 120.4(3)
O10 N8 O8 121.1(3)
O9 N8 O8 118.4(2)

loop_
_geom_bond_atom_site_label_1
_geom_bond_atom_site_label_2
_geom_bond_distance
Zn2 O1 2.0401(15)
Zn2 N4 2.1126(18)
Zn2 N1 2.1276(17)
Zn2 N5 2.1362(18)
Zn2 O3 2.1667(15)
Zn2 O6 2.2060(15)
Zn1 N2 2.0855(18)
Zn1 N6 2.0897(18)
Zn1 N3 2.1219(18)
Zn1 N7 2.1344(18)
Zn1 O4 2.2102(15)
Zn1 O3 2.3138(14)
Zn1 C4 2.592(2)
O1 C2 1.263(3)
O2 C2 1.234(3)
O3 C4 1.249(3)
O4 C4 1.260(2)
O5 N9 1.239(2)
O6 N9 1.271(2)
O7 N9 1.240(2)
N1 C3 1.466(3)
N1 C1 1.469(3)
N2 C5 1.327(3)
N2 C15 1.359(3)
N3 C14 1.330(3)
N3 C16 1.357(3)
N4 C17 1.326(3)
N4 C27 1.355(3)
N5 C26 1.324(3)
N5 C28 1.363(3)
N6 C29 1.325(3)
N6 C39 1.356(3)
N7 C38 1.323(3)
N7 C40 1.359(3)
C1 C2 1.532(3)
C3 C4 1.513(3)
C5 C6 1.395(3)
C6 C7 1.361(4)
C7 C8 1.396(3)
C8 C15 1.411(3)
C8 C9 1.429(3)
C9 C10 1.350(3)
C10 C11 1.428(3)
C11 C16 1.398(3)
C11 C12 1.405(3)
C12 C13 1.360(3)
C13 C14 1.388(3)
C15 C16 1.431(3)
C17 C18 1.396(3)
C18 C19 1.372(3)
C19 C20 1.401(3)
C20 C27 1.403(3)
C20 C21 1.426(3)
C21 C22 1.349(3)
C22 C23 1.437(3)
C23 C28 1.400(3)
C23 C24 1.402(3)
C24 C25 1.372(3)
C25 C26 1.391(3)
C27 C28 1.438(3)
C29 C30 1.401(3)
C30 C31 1.357(3)
C31 C32 1.406(3)
C32 C39 1.412(3)
C32 C33 1.428(3)
C33 C34 1.343(3)
C34 C35 1.438(3)
C35 C40 1.401(3)
C35 C36 1.406(3)
C36 C37 1.373(3)
C37 C38 1.388(3)
C39 C40 1.437(3)
O8 N8 1.256(3)
O9 N8 1.226(3)
O10 N8 1.217(3)
